data_1571846
loop_
_publ_author_name
'Carroll, Robert C.'
'Coles, Simon J.'

_publ_section_title
;
 Statistical optimization of guest uptake in crystalline sponges: grading
 structural outcomes.
;
_journal_coeditor_code LT5068
_journal_issue 4
_journal_name_full IUCrJ
_journal_paper_doi 10.1107/S2052252524004871
_journal_volume 11
_journal_year 2024
_chemical_formula_moiety 'C36 H24 I6 N12 Zn3, 0.259(C15 H16 O3)'
_chemical_formula_sum 'C39.88 H28.14 I6 N12 O0.78 Zn3'
_chemical_formula_weight 1645.46
_chemical_name_systematic
; (2',6'-dimethoxy-[1,1'-biphenyl]-2-yl)methanol 
(absorbed in crystalline sponge)
;
_space_group_crystal_system monoclinic
_space_group_IT_number 15
_space_group_name_Hall '-C 2yc'
_space_group_name_H-M_alt 'C 1 2/c 1'
_atom_sites_solution_hydrogens geom
_atom_sites_solution_primary dual
_audit_creation_date 2024-02-06
_audit_creation_method
;
Olex2 1.5-alpha
(compiled 2024.01.24 svn.r2f8d729c for OlexSys, GUI svn.r6923)
;
_cell_angle_alpha 90
_cell_angle_beta 101.916(4)
_cell_angle_gamma 90
_cell_formula_units_Z 8
_cell_length_a 34.5084(12)
_cell_length_b 14.9904(4)
_cell_length_c 31.4216(16)
_cell_measurement_reflns_used 6986
_cell_measurement_temperature 100(2)
_cell_measurement_theta_max 70.5100
_cell_measurement_theta_min 2.6110
_cell_volume 15904.0(11)
_computing_cell_refinement 'CrysAlisPro 1.171.41.89a (Rigaku OD, 2020)'
_computing_data_collection 'CrysAlisPro 1.171.41.89a (Rigaku OD, 2020)'
_computing_data_reduction 'CrysAlisPro 1.171.41.89a (Rigaku OD, 2020)'
_computing_molecular_graphics 'Olex2 1.5-alpha (Dolomanov et al., 2009)'
_computing_publication_material 'Olex2 1.5-alpha (Dolomanov et al., 2009)'
_computing_structure_refinement 'SHELXL 2016/6 (Sheldrick, 2015)'
_computing_structure_solution 'SHELXT 2014/5 (Sheldrick, 2014)'
_diffrn_ambient_temperature 100(2)
_diffrn_detector 'hybrid pixel array detector'
_diffrn_detector_area_resol_mean 10
_diffrn_detector_dtime 0.000
_diffrn_detector_type 'Rigaku, HyPix 6000HE'
_diffrn_measured_fraction_theta_full 0.989
_diffrn_measured_fraction_theta_max 0.987
_diffrn_measurement_details
;
List of Runs (angles in degrees, time in seconds):

  # Type    Start    End  Width  t~exp~   \w     \q     \k     \f   Frames
--------------------------------------------------------------------------
  1  \w    -60.00 -33.00   0.50    3.99    -- -103.00  55.00 -25.00   54
  2  \w   -125.00 -97.00   0.50    3.99    -- -103.00 -55.00-168.00   56
  3  \w   -154.00-129.00   0.50    3.99    -- -103.00 -55.00-168.00   50
  4  \w    -96.00 -59.00   0.50    3.99    -- -103.00 125.00-150.00   74
  5  \w    -68.00 -31.00   0.50    3.99    -- -103.00  61.00 -60.00   74
  6  \w    -56.00 -31.00   0.50    3.99    -- -103.00  61.00-180.00   50
  7  \w    -62.00 -34.00   0.50    3.99    -- -103.00  61.00   0.00   56
  8  \w     30.00  65.00   0.50    3.99    --  101.75 -55.00-168.00   70
  9  \w    106.00 131.00   0.50    3.99    --  101.75  55.00 -25.00   50
 10  \w     90.00 173.00   0.50    3.99    --  101.75  30.00-150.00  166
 11  \w     89.00 116.00   0.50    3.99    --  101.75  45.00 -90.00   54
 12  \w     45.00  73.00   0.50    3.99    --  101.75 -61.00   0.00   56
 13  \w     39.00  71.00   0.50    3.99    --  101.75 -61.00 -60.00   64
 14  \w     38.00 107.00   0.50    3.99    --  101.75 -77.00 120.00  138
 15  \w    119.00 175.00   0.50    3.99    --  101.75  61.00-120.00  112
 16  \w     30.00  67.00   0.50    3.99    --  101.75 -77.00   0.00   74
 17  \w     72.00  98.00   0.50    3.99    --  101.75 -77.00   0.00   52
 18  \w     96.00 138.00   0.50    3.99    --  101.75  61.00  60.00   84
 19  \w    120.00 169.00   0.50    3.99    --  101.75  45.00 -90.00   98
 20  \w    -33.00  25.00   0.50    1.00    --  -46.48  55.00 -25.00  116
 21  \w   -106.00 -80.00   0.50    1.00    --  -46.48 -55.00-168.00   52
 22  \w    -77.00 -41.00   0.50    1.00    --  -46.48 -55.00-168.00   72
 23  \w    -25.00  37.00   0.50    1.00    --   46.48 -55.00-168.00  124
 24  \w    -27.00  26.00   0.50    1.00    --   46.48 -19.00  30.00  106
 25  \w     35.00 118.00   0.50    1.00    --   46.48  55.00 -25.00  166
;
_diffrn_measurement_device 'four-circle diffractometer'
_diffrn_measurement_device_details 'Rigaku Oxford Difffraction, UG2 \k goniometer'
_diffrn_measurement_device_type
; Rigaku 007HF equipped with Varimax confocal mirrors and a UG2 goniometer
 and HyPix 6000HE detector
;
_diffrn_measurement_method 'profile data from \w-scans'
_diffrn_measurement_specimen_support 'MiTeGen loops'
_diffrn_orient_matrix_type 'CrysAlisPro convention (1999,Acta A55,543-557)'
_diffrn_orient_matrix_UB_11 0.0064841000
_diffrn_orient_matrix_UB_12 0.0078436000
_diffrn_orient_matrix_UB_13 0.0499253000
_diffrn_orient_matrix_UB_21 0.0335272000
_diffrn_orient_matrix_UB_22 0.0677162000
_diffrn_orient_matrix_UB_23 -0.0000688000
_diffrn_orient_matrix_UB_31 -0.0302166000
_diffrn_orient_matrix_UB_32 0.0768135000
_diffrn_orient_matrix_UB_33 -0.0050438000
_diffrn_radiation_collimation 0.3
_diffrn_radiation_monochromator 'Varimax focusing mirrors'
_diffrn_radiation_probe x-ray
_diffrn_radiation_type 'Cu K\a'
_diffrn_radiation_wavelength 1.54184
_diffrn_reflns_av_R_equivalents 0.0497
_diffrn_reflns_av_unetI/netI 0.0373
_diffrn_reflns_Laue_measured_fraction_full 0.989
_diffrn_reflns_Laue_measured_fraction_max 0.987
_diffrn_reflns_limit_h_max 40
_diffrn_reflns_limit_h_min -41
_diffrn_reflns_limit_k_max 17
_diffrn_reflns_limit_k_min -17
_diffrn_reflns_limit_l_max 37
_diffrn_reflns_limit_l_min -37
_diffrn_reflns_number 49830
_diffrn_reflns_point_group_measured_fraction_full 0.989
_diffrn_reflns_point_group_measured_fraction_max 0.987
_diffrn_reflns_theta_full 67.684
_diffrn_reflns_theta_max 68.246
_diffrn_reflns_theta_min 2.617
_diffrn_source 'Rotating anode'
_diffrn_source_current 30.0
_diffrn_source_power 1.2
_diffrn_source_target Cu
_diffrn_source_type 'Rigaku 007 HF'
_diffrn_source_voltage 40.0
_exptl_absorpt_coefficient_mu 19.567
_exptl_absorpt_correction_T_max 0.436
_exptl_absorpt_correction_T_min 0.135
_exptl_absorpt_correction_type analytical
_exptl_absorpt_process_details
;
CrysAlisPro 1.171.41.89a (Rigaku Oxford Diffraction, 2020)
Analytical numeric absorption correction using a multifaceted crystal
model based on expressions derived by R.C. Clark & J.S. Reid.
(Clark, R. C. & Reid, J. S. (1995). Acta Cryst. A51, 887-897)
Empirical absorption correction using spherical harmonics,
implemented in SCALE3 ABSPACK scaling algorithm.
;
_exptl_crystal_colour 'light yellow'
_exptl_crystal_colour_modifier light
_exptl_crystal_colour_primary yellow
_exptl_crystal_density_diffrn 1.374
_exptl_crystal_description block
_exptl_crystal_F_000 6125
_exptl_crystal_size_max 0.21
_exptl_crystal_size_mid 0.1
_exptl_crystal_size_min 0.05
_refine_diff_density_max 1.107
_refine_diff_density_min -1.184
_refine_diff_density_rms 0.189
_refine_ls_extinction_method none
_refine_ls_goodness_of_fit_ref 1.073
_refine_ls_hydrogen_treatment constr
_refine_ls_matrix_type full
_refine_ls_number_parameters 784
_refine_ls_number_reflns 14369
_refine_ls_number_restraints 334
_refine_ls_restrained_S_all 1.068
_refine_ls_R_factor_all 0.1523
_refine_ls_R_factor_gt 0.1258
_refine_ls_shift/su_max 0.004
_refine_ls_shift/su_mean 0.000
_refine_ls_structure_factor_coef Fsqd
_refine_ls_weighting_details 'w=1/[\s^2^(Fo^2^)+(0.1997P)^2^+231.4372P] where P=(Fo^2^+2Fc^2^)/3'
_refine_ls_weighting_scheme calc
_refine_ls_wR_factor_gt 0.3841
_refine_ls_wR_factor_ref 0.4060
_reflns_Friedel_coverage 0.000
_reflns_number_gt 9492
_reflns_number_total 14369
_reflns_threshold_expression 'I > 2\s(I)'
_cod_data_source_file lt5068.cif
_cod_data_source_block 25_5_24a
_cod_database_code 1571846
_shelx_shelxl_version_number 2016/6
_chemical_oxdiff_formula '(Zn3 I6 N12 H24 C36) (C15 H16 O3)2 (C6 H12)2'
_chemical_oxdiff_usercomment JP-9300-04
_shelx_space_group_comment
;
The symmetry employed for this shelxl refinement is uniquely defined
by the following loop, which should always be used as a source of
symmetry information in preference to the above space-group names.
They are only intended as comments.
;
_shelx_estimated_absorpt_t_max 0.441
_shelx_estimated_absorpt_t_min 0.105
_olex2_refinement_description
;
1. Fixed Uiso
 At 1.2 times of:
  All C(H) groups, All C(H,H) groups
 At 1.5 times of:
  All C(H,H,H) groups, All O(H) groups
2. Restrained distances
 C2A-C1A = C2A-C3A = C4A-C3A = C4A-C5A = C5A-C6A = C1A-C6A
 1.39 with sigma of 0.02
 C8A-C7A = C8A-C9A = C10A-C9A = C11A-C10A = C12A-C11A = C12A-C7A
 1.39 with sigma of 0.02
 C5A-C13A
 1.51 with sigma of 0.02
 C7A-C4A
 1.5 with sigma of 0.02
 O1A-C13A = O2A-C14A = O3A-C15A
 1.43 with sigma of 0.02
 O2A-C8A = O3A-C12A
 1.37 with sigma of 0.02
 C1A-C3A = C2A-C4A = C3A-C5A = C4A-C6A = C5A-C1A = C6A-C2A
 2.4 with sigma of 0.04
 C7A-C9A = C8A-C10A = C9A-C11A = C10A-C12A = C11A-C7A = C12A-C8A
 2.4 with sigma of 0.04
 C12A-C15A
 2.4 with sigma of 0.02
 C8A-C14A
 2.4 with sigma of 0.04
 I306-Zn33 \\sim I406-Zn43
 with sigma of 0.02
 C8A-C4A \\sim C4A-C12A
 with sigma of 0.04
 C5A-C7A \\sim C7A-C3A
 with sigma of 0.04
 I305-Zn33 \\sim I405-Zn43
 with sigma of 0.02
 Zn33-N306 \\sim Zn43-N306
 with sigma of 0.02
 I306-I305 \\sim I406-I405
 with sigma of 0.04
 I306-N306 \\sim I406-N306
 with sigma of 0.04
 I305-N306 \\sim I405-N306
 with sigma of 0.04
 I303-Zn32 \\sim I403-Zn42
 with sigma of 0.02
 I304-Zn32 \\sim I404-Zn42
 with sigma of 0.02
 Zn32-N305 \\sim Zn42-N305
 with sigma of 0.02
 I303-I304 \\sim I403-I404
 with sigma of 0.04
 I303-N305 \\sim I403-N305
 with sigma of 0.04
 I304-N305 \\sim I404-N305
 with sigma of 0.04
 I301-Zn31 \\sim I401-Zn41
 with sigma of 0.02
 I302-Zn31 \\sim I402-Zn41
 with sigma of 0.02
 Zn31-N301 \\sim Zn41-N301
 with sigma of 0.02
 I301-I302 \\sim I401-I402
 with sigma of 0.04
 I301-N301 \\sim I401-N301
 with sigma of 0.04
 I302-N301 \\sim I402-N301
 with sigma of 0.04
 N311-C332 \\sim N311-C432
 with sigma of 0.02
 C334-C333 \\sim C334-C433
 with sigma of 0.02
 C332-C333 \\sim C432-C433
 with sigma of 0.02
 N311-C333 \\sim N311-C433
 with sigma of 0.04
 C334-C332 \\sim C334-C432
 with sigma of 0.04
 Zn53-N306 \\sim Zn53-N307
 with sigma of 0.02
3. Restrained planarity
 C10A, C8A, C7A, C11A, C9A, C12A
 with sigma of 0.1
 O3A, C12A, C7A, C8A, O2A
 with sigma of 0.1
4. Uiso/Uaniso restraints and constraints
C8A \\sim O2A \\sim C14A \\sim C7A \\sim C9A \\sim C4A \\sim C12A \\sim C10A
\\sim C3A \\sim C5A \\sim O3A \\sim C11A \\sim C2A \\sim C6A \\sim C13A \\sim
C15A \\sim C1A \\sim O1A: within 2A with sigma of 0.04 and sigma for terminal
atoms of 0.08 within 2A
C305 \\sim C304 \\sim C303 \\sim C302 \\sim C301: within 2A with sigma of 0.04
and sigma for terminal atoms of 0.08 within 2A
Uanis(Zn42) = Uanis(Zn52)
Uanis(C432) = Uanis(C332) = Uanis(C333) = Uanis(C433)
5. Rigid body (RIGU) restrains
 C8A, O2A, C14A, C7A, C9A, C4A, C12A, C10A, C3A, C5A, O3A, C11A, C2A, C6A,
 C13A, C15A, C1A, O1A
 with sigma for 1-2 distances of 0.004 and sigma for 1-3 distances of 0.004
6. Others
 Fixed Sof: I301(0.50842) I302(0.50842) I303(0.48625) I304(0.48625)
 I306(0.53396) I305(0.53396) Zn31(0.50842) Zn32(0.48625) Zn33(0.53396)
 C332(0.55065) H332(0.55065) C333(0.55065) H333(0.55065) Zn43(0.41938)
 I406(0.41938) I405(0.41938) I403(0.3085) Zn42(0.3085) I404(0.3085)
 I401(0.45006) Zn41(0.45006) I402(0.45006) I503(0.20525) Zn52(0.20525)
 I504(0.20525) C433(0.44935) H433(0.44935) C432(0.44935) H432(0.44935)
 O2A(0.25902) O3A(0.25902) C7A(0.25902) C4A(0.25902) C12A(0.25902) C8A(0.25902)
 C9A(0.25902) H9A(0.25902) C3A(0.25902) H3A(0.25902) C14A(0.25902)
 H14A(0.25902) H14B(0.25902) H14C(0.25902) C11A(0.25902) H11A(0.25902)
 C5A(0.25902) C15A(0.25902) H15A(0.25902) H15B(0.25902) H15C(0.25902)
 C2A(0.25902) H2A(0.25902) C6A(0.25902) H6A(0.25902) C1A(0.25902) H1A(0.25902)
 C10A(0.25902) H10A(0.25902) O1A(0.25902) H1AA(0.25902) C13A(0.25902)
 H13A(0.25902) H13B(0.25902) I505(0.04665) I506(0.04665) Zn53(0.04665)
 I502(0.04152) I501(0.04152) Zn51(0.04152)
 Fixed Uiso: I505(0.08) I506(0.08) Zn53(0.08) I502(0.08) I501(0.08) Zn51(0.08)
7.a Secondary CH2 refined with riding coordinates:
 C13A(H13A,H13B)
7.b Aromatic/amide H refined with riding coordinates:
 C302(H302), C331(H331), C335(H335), C317(H317), C318(H318), C311(H311),
 C310(H310), C312(H312), C313(H313), C330(H330), C301(H301), C315(H315),
 C336(H336), C304(H304), C305(H305), C328(H328), C314(H314), C329(H329),
 C332(H332), C333(H333), C323(H323), C322(H322), C320(H320), C319(H319),
 C433(H433), C432(H432), C9A(H9A), C3A(H3A), C11A(H11A), C2A(H2A), C6A(H6A),
 C1A(H1A), C10A(H10A)
7.c Fitted hexagon refined as free rotating group:
 N307(C323,C322,C321,C320,C319)
7.d Tetrahedral OH refined with riding coordinates:
 O1A(H1AA)
7.e Idealised Me refined with everything fixed:
 C14A(H14A,H14B,H14C), C15A(H15A,H15B,H15C)
;
_olex2_date_sample_data_collection 2022-03-15
_olex2_date_sample_submission 2022-03-15
_olex2_submission_original_sample_id 25_5_24a
_olex2_submission_special_instructions 'No special instructions were received'
_oxdiff_exptl_absorpt_empirical_details
;
Empirical correction (ABSPACK) includes:
- Absorption correction using spherical harmonics
- Frame scaling
- Detector area scaling
- B-factor correction
;
_oxdiff_exptl_absorpt_empirical_full_max 4.403
_oxdiff_exptl_absorpt_empirical_full_min 0.273

loop_
_space_group_symop_operation_xyz
'x, y, z'
'-x, y, -z+1/2'
'x+1/2, y+1/2, z'
'-x+1/2, y+1/2, -z+1/2'
'-x, -y, -z'
'x, -y, z-1/2'
'-x+1/2, -y+1/2, -z'
'x+1/2, -y+1/2, z-1/2'

loop_
_atom_site_label
_atom_site_type_symbol
_atom_site_fract_x
_atom_site_fract_y
_atom_site_fract_z
_atom_site_U_iso_or_equiv
_atom_site_adp_type
_atom_site_occupancy
_atom_site_site_symmetry_order
_atom_site_calc_flag
_atom_site_refinement_flags_posn
_atom_site_refinement_flags_adp
_atom_site_refinement_flags_occupancy
_atom_site_disorder_assembly
_atom_site_disorder_group
I301 I 0.61465(18) -0.2397(4) 0.0616(3) 0.130(2) Uani 0.5084 1 d D . P A 1
I302 I 0.52406(11) -0.1487(3) 0.13891(12) 0.1130(11) Uani 0.5084 1 d D . P A 1
I303 I 0.8866(2) -0.2399(3) 0.3969(2) 0.156(3) Uani 0.4862 1 d D . P B 1
I304 I 0.8477(3) -0.0858(8) 0.5054(3) 0.179(5) Uani 0.4862 1 d D . P B 1
I306 I 0.73754(11) 0.73057(15) 0.29420(13) 0.1104(9) Uani 0.534 1 d D . P C 1
I305 I 0.63103(10) 0.65694(17) 0.19591(10) 0.1208(8) Uani 0.534 1 d D . P C 1
Zn31 Zn 0.5804(2) -0.1270(4) 0.1012(2) 0.094(2) Uani 0.5084 1 d D . P A 1
Zn32 Zn 0.8767(3) -0.0980(6) 0.4395(3) 0.114(4) Uani 0.4862 1 d D . P B 1
Zn33 Zn 0.6756(3) 0.6391(4) 0.2698(4) 0.099(2) Uani 0.534 1 d D . P C 1
N304 N 0.7341(4) 0.1902(7) 0.3106(4) 0.099(4) Uani 1 1 d . . . . .
N303 N 0.7188(5) 0.0541(8) 0.2721(5) 0.105(5) Uani 1 1 d . . . . .
N302 N 0.6809(4) 0.1821(8) 0.2509(4) 0.100(4) Uani 1 1 d . . . . .
N309 N 0.5421(4) 0.6450(9) 0.4150(6) 0.112(5) Uani 1 1 d . . . . .
N310 N 0.5233(4) 0.7299(8) 0.4710(6) 0.105(5) Uani 1 1 d . . . . .
N306 N 0.6909(5) 0.5053(9) 0.2831(6) 0.114(5) Uani 1 1 d D . . . .
N308 N 0.5763(5) 0.7789(9) 0.4391(6) 0.110(5) Uani 1 1 d . . . . .
N305 N 0.8332(5) -0.0312(8) 0.3938(6) 0.113(5) Uani 1 1 d D . . . .
N312 N 0.5662(5) 1.0151(9) 0.5487(6) 0.107(5) Uani 1 1 d . . . . .
C325 C 0.5530(4) 0.7861(9) 0.4668(7) 0.094(5) Uani 1 1 d . . . . .
C309 C 0.7721(5) 0.0570(8) 0.3363(6) 0.093(5) Uani 1 1 d . . . . .
N301 N 0.6199(4) -0.0472(9) 0.1411(5) 0.111(5) Uani 1 1 d D . . . .
N311 N 0.4228(4) 0.4867(10) 0.4431(7) 0.119(5) Uani 1 1 d D . . . .
C307 C 0.7410(6) 0.1027(10) 0.3049(6) 0.097(5) Uani 1 1 d . . . . .
C327 C 0.5559(5) 0.8676(11) 0.4938(7) 0.105(5) Uani 1 1 d . . . . .
C303 C 0.6671(5) 0.0440(10) 0.2118(6) 0.101(5) Uani 1 1 d . U . . .
C306 C 0.6897(6) 0.0945(10) 0.2478(6) 0.098(5) Uani 1 1 d . . . . .
C326 C 0.5202(4) 0.6600(10) 0.4442(7) 0.099(5) Uani 1 1 d . . . . .
C308 C 0.7054(5) 0.2252(9) 0.2814(5) 0.093(5) Uani 1 1 d . . . . .
C302 C 0.6741(6) -0.0427(13) 0.2058(7) 0.114(5) Uani 1 1 d . U . . .
H302 H 0.694369 -0.074768 0.224782 0.137 Uiso 1 1 calc R U . . .
C316 C 0.6992(5) 0.3241(10) 0.2840(6) 0.097(5) Uani 1 1 d . . . . .
C331 C 0.5306(5) 0.8893(11) 0.5193(8) 0.121(8) Uani 1 1 d . . . . .
H331 H 0.508096 0.852435 0.518814 0.145 Uiso 1 1 calc R U . . .
C335 C 0.4669(5) 0.5990(12) 0.4759(7) 0.106(6) Uani 1 1 d . . . . .
H335 H 0.475731 0.637104 0.500152 0.128 Uiso 1 1 calc R U . . .
C334 C 0.4860(5) 0.5982(10) 0.4425(8) 0.107(6) Uani 1 1 d D . . . .
C324 C 0.5688(5) 0.7056(11) 0.4138(8) 0.118(7) Uani 1 1 d . . . . .
C317 C 0.7271(5) 0.3785(10) 0.3096(6) 0.098(5) Uani 1 1 d . . . . .
H317 H 0.749852 0.353131 0.327827 0.117 Uiso 1 1 calc R U . . .
C318 C 0.7218(6) 0.4703(10) 0.3084(7) 0.107(5) Uani 1 1 d . . . . .
H318 H 0.740703 0.507694 0.326129 0.129 Uiso 1 1 calc R U . . .
C311 C 0.8106(6) -0.0719(11) 0.3577(7) 0.110(6) Uani 1 1 d . . . . .
H311 H 0.816041 -0.132519 0.352460 0.132 Uiso 1 1 calc R U . . .
C310 C 0.7814(6) -0.0313(12) 0.3296(7) 0.115(6) Uani 1 1 d . . . . .
H310 H 0.767095 -0.062955 0.305101 0.138 Uiso 1 1 calc R U . . .
C312 C 0.8241(7) 0.0569(10) 0.3992(8) 0.132(8) Uani 1 1 d . . . . .
H312 H 0.838772 0.088068 0.423591 0.158 Uiso 1 1 calc R U . . .
C313 C 0.7956(8) 0.1013(12) 0.3716(6) 0.134(8) Uani 1 1 d . . . . .
H313 H 0.791337 0.162927 0.376087 0.161 Uiso 1 1 calc R U . . .
C330 C 0.5360(5) 0.9652(11) 0.5470(8) 0.114(6) Uani 1 1 d . . . . .
H330 H 0.517134 0.978761 0.564148 0.136 Uiso 1 1 calc R U . . .
C301 C 0.6481(7) -0.0850(14) 0.1677(7) 0.127(7) Uani 1 1 d . U . . .
H301 H 0.652986 -0.146060 0.162440 0.152 Uiso 1 1 calc R U . . .
C315 C 0.6676(6) 0.3644(12) 0.2590(7) 0.123(7) Uani 1 1 d . . . . .
H315 H 0.648091 0.328937 0.240777 0.147 Uiso 1 1 calc R U . . .
C336 C 0.4328(6) 0.5414(15) 0.4749(10) 0.137(8) Uani 1 1 d . . . . .
H336 H 0.418226 0.544283 0.497355 0.164 Uiso 1 1 calc R U . . .
C304 C 0.6353(8) 0.0860(11) 0.1819(8) 0.146(8) Uani 1 1 d . U . . .
H304 H 0.627939 0.146119 0.185681 0.175 Uiso 1 1 calc R U . . .
C305 C 0.6164(9) 0.0370(14) 0.1484(8) 0.170(11) Uani 1 1 d . U . . .
H305 H 0.597798 0.068258 0.127101 0.204 Uiso 1 1 calc R U . . .
C328 C 0.5866(7) 0.9258(16) 0.4952(9) 0.140(8) Uani 1 1 d . . . . .
H328 H 0.604806 0.916843 0.476718 0.167 Uiso 1 1 calc R U . . .
C314 C 0.6629(7) 0.4546(15) 0.2592(9) 0.137(8) Uani 1 1 d . . . . .
H314 H 0.639719 0.481328 0.242368 0.165 Uiso 1 1 calc R U . . .
C329 C 0.5912(8) 0.9977(15) 0.5234(9) 0.138(8) Uani 1 1 d . . . . .
H329 H 0.613339 1.036040 0.524500 0.165 Uiso 1 1 calc R U . D 4
C332 C 0.4308(9) 0.511(2) 0.4062(12) 0.121(7) Uani 0.5506 1 d D . P E 1
H332 H 0.412171 0.499100 0.380004 0.145 Uiso 0.5506 1 calc R U P E 1
C333 C 0.4666(9) 0.554(2) 0.4042(11) 0.121(7) Uani 0.5506 1 d D . P E 1
H333 H 0.477096 0.553647 0.378596 0.145 Uiso 0.5506 1 calc R U P E 1
Zn43 Zn 0.6896(2) 0.6501(4) 0.2949(3) 0.0938(19) Uani 0.4194 1 d D . P C 2
I406 I 0.75605(11) 0.7135(2) 0.32813(19) 0.1273(14) Uani 0.4194 1 d D . P C 2
I405 I 0.65198(14) 0.7067(2) 0.22175(13) 0.1327(12) Uani 0.4194 1 d D . P C 2
I403 I 0.8986(2) -0.2434(5) 0.4127(3) 0.0957(18) Uani 0.3085 1 d D . P B 2
Zn42 Zn 0.8753(7) -0.0969(17) 0.4414(7) 0.145(8) Uani 0.3085 1 d D . P B 2
I404 I 0.8547(3) -0.0821(8) 0.5124(3) 0.099(2) Uani 0.3085 1 d D . P B 2
N307 N 0.6475(4) 0.6603(10) 0.3244(6) 0.159(10) Uani 1 1 d DG . . . .
C323 C 0.6116(5) 0.6151(11) 0.3174(6) 0.182(14) Uani 1 1 d G . . C .
H323 H 0.604725 0.575260 0.293511 0.218 Uiso 1 1 calc R U . . .
C322 C 0.5857(4) 0.6282(12) 0.3454(7) 0.172(12) Uani 1 1 d G . . C .
H322 H 0.561141 0.597311 0.340565 0.206 Uiso 1 1 calc R U . . .
C321 C 0.5957(4) 0.6865(10) 0.3803(6) 0.141(9) Uani 1 1 d G . . C .
C320 C 0.6317(4) 0.7316(11) 0.3873(6) 0.167(12) Uani 1 1 d G . . C .
H320 H 0.638552 0.771448 0.411192 0.201 Uiso 1 1 calc R U . . .
C319 C 0.6576(3) 0.7185(11) 0.3594(7) 0.187(15) Uani 1 1 d G . . C .
H319 H 0.682136 0.749399 0.364137 0.225 Uiso 1 1 calc R U . . .
I401 I 0.6249(3) -0.2222(5) 0.0623(2) 0.144(3) Uani 0.4501 1 d D . P A 2
Zn41 Zn 0.5798(3) -0.1073(5) 0.0884(3) 0.083(2) Uani 0.4501 1 d D . P A 2
I402 I 0.51928(17) -0.1447(3) 0.11853(10) 0.1229(17) Uani 0.4501 1 d D . P A 2
I503 I 0.8819(5) -0.2385(6) 0.4274(5) 0.167(7) Uani 0.2052 1 d . . P B 3
Zn52 Zn 0.8664(13) -0.083(3) 0.4417(18) 0.145(8) Uani 0.2052 1 d . . P B 3
I504 I 0.8488(8) -0.060(2) 0.5266(9) 0.255(15) Uani 0.2052 1 d . . P B 3
C433 C 0.4874(10) 0.509(2) 0.4298(18) 0.121(7) Uani 0.4493 1 d D . P E 2
H433 H 0.510854 0.483273 0.423923 0.145 Uiso 0.4493 1 calc R U P E 2
C432 C 0.4521(11) 0.461(2) 0.4262(18) 0.121(7) Uani 0.4493 1 d D . P E 2
H432 H 0.449587 0.405763 0.410713 0.145 Uiso 0.4493 1 calc R U P E 2
O2A O 0.4812(9) 0.322(2) 0.1079(10) 0.086(8) Uani 0.259 1 d D U P F 2
O3A O 0.5652(8) 0.282(2) 0.2451(9) 0.084(7) Uani 0.259 1 d D U P F 2
C7A C 0.5240(7) 0.2994(16) 0.1771(9) 0.079(8) Uani 0.259 1 d D U P F 2
C4A C 0.5337(9) 0.3966(16) 0.1808(13) 0.077(7) Uani 0.259 1 d D U P F 2
C12A C 0.5417(8) 0.2417(19) 0.2098(9) 0.081(8) Uani 0.259 1 d D U P F 2
C8A C 0.4988(8) 0.2649(19) 0.1403(9) 0.084(8) Uani 0.259 1 d D U P F 2
C9A C 0.4910(10) 0.174(2) 0.1362(12) 0.085(9) Uani 0.259 1 d D U P F 2
H9A H 0.473962 0.151313 0.110852 0.102 Uiso 0.259 1 calc R U P F 2
C3A C 0.5709(9) 0.4250(19) 0.1765(14) 0.076(8) Uani 0.259 1 d D U P F 2
H3A H 0.590315 0.382749 0.172422 0.091 Uiso 0.259 1 calc R U P F 2
C14A C 0.4538(18) 0.285(4) 0.0717(14) 0.105(17) Uani 0.259 1 d D U P F 2
H14A H 0.436786 0.241154 0.082279 0.158 Uiso 0.259 1 calc . U P G 2
H14B H 0.468425 0.254964 0.052108 0.158 Uiso 0.259 1 calc . U P H 2
H14C H 0.437475 0.332475 0.056066 0.158 Uiso 0.259 1 calc . U P I 2
C11A C 0.5335(11) 0.151(2) 0.2063(13) 0.090(10) Uani 0.259 1 d D U P F 2
H11A H 0.545159 0.111641 0.229102 0.108 Uiso 0.259 1 calc R U P F 2
C5A C 0.5048(10) 0.458(2) 0.1860(17) 0.089(8) Uani 0.259 1 d D U P F 2
C15A C 0.5806(17) 0.225(4) 0.2814(13) 0.113(18) Uani 0.259 1 d D U P F 2
H15A H 0.582180 0.257709 0.308650 0.170 Uiso 0.259 1 calc . U P J 2
H15B H 0.607051 0.203902 0.279351 0.170 Uiso 0.259 1 calc . U P K 2
H15C H 0.562947 0.173288 0.280948 0.170 Uiso 0.259 1 calc . U P L 2
C2A C 0.5797(11) 0.516(2) 0.1782(14) 0.079(9) Uani 0.259 1 d D U P F 2
H2A H 0.605181 0.535111 0.175236 0.095 Uiso 0.259 1 calc R U P F 2
C6A C 0.5141(13) 0.548(2) 0.1875(17) 0.093(10) Uani 0.259 1 d D U P F 2
H6A H 0.494498 0.590879 0.190798 0.112 Uiso 0.259 1 calc R U P F 2
C1A C 0.5514(13) 0.577(2) 0.1841(19) 0.097(10) Uani 0.259 1 d D U P F 2
H1A H 0.557556 0.639292 0.185882 0.116 Uiso 0.259 1 calc R U P F 2
C10A C 0.5083(11) 0.117(2) 0.1696(13) 0.094(10) Uani 0.259 1 d D U P F 2
H10A H 0.502883 0.054972 0.167253 0.113 Uiso 0.259 1 calc R U P F 2
O1A O 0.4438(12) 0.491(3) 0.2093(11) 0.095(10) Uani 0.259 1 d D U P F 2
H1AA H 0.455994 0.493565 0.235293 0.142 Uiso 0.259 1 calc R U P F 2
C13A C 0.4630(12) 0.428(3) 0.187(2) 0.102(11) Uani 0.259 1 d D U P F 2
H13A H 0.447841 0.421257 0.156289 0.122 Uiso 0.259 1 calc R U P F 2
H13B H 0.463801 0.368567 0.200858 0.122 Uiso 0.259 1 calc R U P F 2
I505 I 0.6118(7) 0.6596(15) 0.2099(7) 0.080 Uiso 0.0466 1 d . U P C 3
I506 I 0.7200(8) 0.7342(16) 0.3018(8) 0.080 Uiso 0.0466 1 d . U P C 3
Zn53 Zn 0.671(3) 0.629(5) 0.275(3) 0.080 Uiso 0.0466 1 d D U P C 3
I502 I 0.5403(7) -0.1699(17) 0.1031(9) 0.080 Uiso 0.0415 1 d . U P A 3
I501 I 0.6326(8) -0.2351(17) 0.0310(9) 0.080 Uiso 0.0415 1 d . U P A 3
Zn51 Zn 0.5927(15) -0.134(4) 0.0687(18) 0.080 Uiso 0.0415 1 d . U P A 3

loop_
_atom_site_aniso_label
_atom_site_aniso_U_11
_atom_site_aniso_U_22
_atom_site_aniso_U_33
_atom_site_aniso_U_23
_atom_site_aniso_U_13
_atom_site_aniso_U_12
I301 0.1086(19) 0.060(2) 0.185(5) -0.0187(19) -0.053(2) 0.0130(17)
I302 0.1087(17) 0.0935(17) 0.117(2) 0.001(2) -0.023(2) -0.0350(13)
I303 0.139(3) 0.0581(15) 0.220(7) 0.007(3) -0.083(4) 0.0186(15)
I304 0.086(3) 0.226(9) 0.206(8) 0.118(7) -0.012(4) -0.029(3)
I306 0.118(2) 0.0572(11) 0.172(3) -0.0296(14) 0.0672(19) -0.0264(12)
I305 0.148(2) 0.0752(14) 0.138(2) -0.0040(13) 0.0287(17) 0.0140(14)
Zn31 0.111(4) 0.036(3) 0.113(5) 0.014(3) -0.028(3) -0.017(2)
Zn32 0.121(6) 0.062(5) 0.180(8) 0.026(4) 0.079(6) -0.007(3)
Zn33 0.110(5) 0.048(2) 0.141(7) -0.007(3) 0.032(4) -0.008(3)
N304 0.118(10) 0.039(5) 0.116(9) -0.007(5) -0.031(8) -0.032(6)
N303 0.139(12) 0.044(6) 0.119(10) -0.007(6) -0.006(9) -0.047(7)
N302 0.129(11) 0.052(6) 0.104(9) -0.001(6) -0.010(8) -0.040(7)
N309 0.081(8) 0.063(7) 0.194(16) 0.000(8) 0.037(10) -0.005(6)
N310 0.068(7) 0.059(7) 0.184(14) 0.013(8) 0.012(8) -0.004(5)
N306 0.094(9) 0.066(8) 0.176(15) 0.003(9) 0.014(10) -0.011(7)
N308 0.094(9) 0.062(8) 0.172(14) 0.018(8) 0.022(10) 0.014(7)
N305 0.121(11) 0.051(7) 0.155(13) 0.008(7) -0.002(10) -0.017(7)
N312 0.089(9) 0.065(8) 0.147(12) 0.013(8) -0.022(9) -0.005(7)
C325 0.054(7) 0.051(7) 0.165(15) 0.016(8) -0.005(9) 0.002(6)
C309 0.094(10) 0.039(6) 0.129(12) 0.004(7) -0.011(9) -0.024(6)
N301 0.101(9) 0.064(8) 0.137(11) -0.007(7) -0.048(9) -0.026(7)
N311 0.090(9) 0.070(8) 0.194(17) -0.008(10) 0.026(10) -0.028(7)
C307 0.120(12) 0.054(8) 0.109(11) 0.008(7) 0.003(9) -0.015(8)
C327 0.074(9) 0.062(9) 0.173(17) 0.001(9) 0.009(10) -0.022(7)
C303 0.116(11) 0.061(8) 0.115(11) -0.022(7) -0.003(9) -0.045(8)
C306 0.131(14) 0.056(8) 0.096(10) 0.000(7) -0.002(10) -0.035(9)
C326 0.066(8) 0.052(8) 0.175(17) 0.008(9) 0.016(10) -0.004(6)
C308 0.105(11) 0.053(7) 0.099(10) 0.003(7) -0.032(8) -0.017(7)
C302 0.119(12) 0.091(11) 0.124(12) -0.021(10) 0.006(10) -0.021(10)
C316 0.096(10) 0.065(8) 0.117(11) 0.002(8) -0.005(9) -0.034(8)
C331 0.055(8) 0.061(9) 0.22(2) 0.007(11) -0.026(11) -0.003(7)
C335 0.067(8) 0.080(10) 0.157(16) 0.015(10) -0.010(10) -0.026(8)
C334 0.084(10) 0.051(8) 0.191(19) -0.010(10) 0.040(12) 0.000(7)
C324 0.081(10) 0.061(9) 0.20(2) 0.016(11) 0.011(12) 0.003(8)
C317 0.098(10) 0.051(7) 0.130(13) -0.009(8) -0.010(9) -0.009(7)
C318 0.108(12) 0.048(7) 0.156(16) -0.013(9) 0.003(11) -0.003(8)
C311 0.110(13) 0.059(9) 0.154(16) -0.004(10) 0.010(12) -0.014(9)
C310 0.114(13) 0.067(10) 0.153(16) -0.023(10) 0.003(12) -0.021(9)
C312 0.169(19) 0.045(8) 0.155(17) -0.009(9) -0.027(15) -0.024(10)
C313 0.20(2) 0.055(9) 0.118(13) 0.009(9) -0.038(14) -0.014(11)
C330 0.087(10) 0.058(9) 0.191(19) 0.025(10) 0.017(11) 0.007(8)
C301 0.136(15) 0.087(12) 0.143(15) -0.046(11) -0.004(13) -0.034(11)
C315 0.127(15) 0.078(11) 0.134(14) 0.030(10) -0.041(12) -0.029(10)
C336 0.101(13) 0.096(14) 0.20(2) 0.017(15) -0.004(14) -0.031(11)
C304 0.179(17) 0.045(8) 0.170(16) -0.009(9) -0.069(14) -0.023(9)
C305 0.20(2) 0.086(13) 0.169(18) -0.010(12) -0.087(16) -0.060(14)
C328 0.137(18) 0.112(16) 0.18(2) 0.005(15) 0.053(16) -0.051(14)
C314 0.120(16) 0.091(14) 0.19(2) 0.032(14) 0.018(15) -0.009(12)
C329 0.118(16) 0.091(14) 0.20(2) -0.010(15) 0.032(17) -0.030(12)
C332 0.090(13) 0.073(12) 0.20(2) -0.025(13) 0.031(14) -0.020(8)
C333 0.090(13) 0.073(12) 0.20(2) -0.025(13) 0.031(14) -0.020(8)
Zn43 0.102(4) 0.043(3) 0.138(6) -0.003(3) 0.030(4) -0.006(2)
I406 0.104(2) 0.0665(17) 0.224(4) -0.056(2) 0.064(3) -0.0400(16)
I405 0.194(4) 0.0684(16) 0.141(3) 0.0243(17) 0.047(3) -0.009(2)
I403 0.116(5) 0.051(2) 0.108(4) 0.008(2) -0.004(4) 0.007(3)
Zn42 0.058(13) 0.054(11) 0.277(13) 0.027(7) -0.071(8) -0.006(8)
I404 0.068(4) 0.131(5) 0.101(4) 0.012(3) 0.026(4) -0.004(3)
N307 0.099(11) 0.063(9) 0.33(3) 0.054(14) 0.080(16) 0.026(8)
C323 0.17(3) 0.13(2) 0.28(4) -0.02(2) 0.13(3) 0.003(19)
C322 0.16(2) 0.13(2) 0.23(3) -0.04(2) 0.06(2) -0.042(18)
C321 0.106(13) 0.083(12) 0.26(3) 0.036(16) 0.084(17) 0.007(10)
C320 0.094(14) 0.128(18) 0.30(4) -0.05(2) 0.083(19) -0.039(13)
C319 0.16(2) 0.112(19) 0.33(5) 0.03(2) 0.15(3) -0.005(18)
I401 0.216(8) 0.069(3) 0.115(3) -0.020(2) -0.046(4) 0.030(4)
Zn41 0.111(4) 0.041(4) 0.080(4) 0.017(3) -0.020(3) -0.022(3)
I402 0.186(4) 0.103(2) 0.0667(16) -0.0038(18) -0.002(2) -0.081(3)
I503 0.143(9) 0.051(3) 0.228(13) 0.014(6) -0.147(11) -0.007(5)
Zn52 0.058(13) 0.054(11) 0.277(13) 0.027(7) -0.071(8) -0.006(8)
I504 0.165(14) 0.25(2) 0.27(2) 0.044(17) -0.136(16) -0.025(13)
C433 0.090(13) 0.073(12) 0.20(2) -0.025(13) 0.031(14) -0.020(8)
C432 0.090(13) 0.073(12) 0.20(2) -0.025(13) 0.031(14) -0.020(8)
O2A 0.080(17) 0.079(17) 0.101(16) -0.012(13) 0.024(13) -0.006(14)
O3A 0.067(15) 0.085(18) 0.106(16) 0.025(13) 0.034(12) -0.007(13)
C7A 0.082(17) 0.066(11) 0.094(15) -0.006(11) 0.031(12) 0.005(11)
C4A 0.094(15) 0.065(11) 0.062(17) 0.006(12) -0.009(14) 0.011(10)
C12A 0.066(16) 0.068(13) 0.117(16) 0.009(12) 0.037(12) 0.007(12)
C8A 0.086(18) 0.069(14) 0.102(16) -0.016(11) 0.032(13) 0.001(13)
C9A 0.08(2) 0.069(14) 0.12(2) -0.018(13) 0.049(16) -0.003(14)
C3A 0.093(15) 0.055(13) 0.064(19) 0.011(15) -0.018(15) 0.009(12)
C14A 0.11(3) 0.10(4) 0.10(2) -0.01(2) 0.022(19) -0.03(3)
C11A 0.07(2) 0.070(13) 0.14(2) 0.004(15) 0.040(17) 0.006(14)
C5A 0.118(17) 0.072(13) 0.073(19) 0.001(16) 0.010(16) 0.021(13)
C15A 0.11(3) 0.13(4) 0.12(2) 0.05(3) 0.05(2) 0.02(3)
C2A 0.11(2) 0.057(14) 0.055(18) -0.001(15) -0.019(17) 0.002(12)
C6A 0.13(2) 0.071(13) 0.07(2) 0.000(17) 0.00(2) 0.019(15)
C1A 0.14(2) 0.064(16) 0.08(2) 0.001(18) 0.00(2) 0.014(14)
C10A 0.08(2) 0.075(17) 0.14(2) 0.000(14) 0.047(17) -0.009(15)
O1A 0.10(2) 0.11(3) 0.061(17) 0.010(17) -0.004(15) 0.04(2)
C13A 0.117(18) 0.09(2) 0.10(3) 0.00(2) 0.02(2) 0.022(16)

loop_
_atom_type_symbol
_atom_type_description
_atom_type_scat_dispersion_real
_atom_type_scat_dispersion_imag
_atom_type_scat_source
C C 0.0181 0.0091 'International Tables Vol C Tables 4.2.6.8 and 6.1.1.4'
H H 0.0000 0.0000 'International Tables Vol C Tables 4.2.6.8 and 6.1.1.4'
I I -0.3257 6.8362 'International Tables Vol C Tables 4.2.6.8 and 6.1.1.4'
N N 0.0311 0.0180 'International Tables Vol C Tables 4.2.6.8 and 6.1.1.4'
O O 0.0492 0.0322 'International Tables Vol C Tables 4.2.6.8 and 6.1.1.4'
Zn Zn -1.5491 0.6778 'International Tables Vol C Tables 4.2.6.8 and 6.1.1.4'

loop_
_exptl_crystal_face_index_h
_exptl_crystal_face_index_k
_exptl_crystal_face_index_l
_exptl_crystal_face_perp_dist
-1 0 0 0.0552
1 0 0 0.0431
0 1 0 0.0862
0 -1 0 0.1212
2 1 0 0.0766
-2 -1 0 0.1053
0 0 1 0.0267
0 0 -1 0.0267
2 -1 -1 0.1039
-2 1 2 0.0870
1 0 1 0.0281
-1 0 -1 0.0434
-2 1 0 0.0874
-2 0 1 0.0532
2 0 -1 0.0422
-1 -1 2 0.0978
1 1 -2 0.0689

loop_
_geom_angle_atom_site_label_1
_geom_angle_atom_site_label_2
_geom_angle_atom_site_label_3
_geom_angle
_geom_angle_site_symmetry_1
_geom_angle_site_symmetry_3
_geom_angle_publ_flag
I302 Zn31 I301 129.3(3) . . ?
N312 Zn31 I301 100.6(6) 6_565 . ?
N312 Zn31 I302 111.0(6) 6_565 . ?
N301 Zn31 I301 111.9(6) . . ?
N301 Zn31 I302 105.7(6) . . ?
N301 Zn31 N312 91.7(6) . 6_565 ?
I304 Zn32 I303 127.8(5) . . ?
N305 Zn32 I303 101.0(6) . . ?
N305 Zn32 I304 100.4(7) . . ?
N311 Zn32 I303 111.2(7) 3_545 . ?
N311 Zn32 I304 110.7(8) 3_545 . ?
N311 Zn32 N305 100.4(7) 3_545 . ?
I305 Zn33 I306 122.6(4) . . ?
N306 Zn33 I306 107.3(6) . . ?
N306 Zn33 I305 111.5(6) . . ?
N306 Zn33 N307 96.8(7) . . ?
N307 Zn33 I306 99.8(6) . . ?
N307 Zn33 I305 115.4(6) . . ?
C308 N304 C307 115.1(12) . . ?
C306 N303 C307 116.5(14) . . ?
C308 N302 C306 114.3(14) . . ?
C324 N309 C326 114.3(17) . . ?
C326 N310 C325 113.1(16) . . ?
C318 N306 Zn33 130.5(12) . . ?
C318 N306 C314 121.5(16) . . ?
C318 N306 Zn43 109.7(11) . . ?
C318 N306 Zn53 133(3) . . ?
C314 N306 Zn33 108.0(14) . . ?
C314 N306 Zn43 128.1(14) . . ?
C314 N306 Zn53 106(3) . . ?
C325 N308 C324 112.9(16) . . ?
C311 N305 Zn32 123.6(12) . . ?
C311 N305 Zn42 124.7(14) . . ?
C311 N305 Zn52 129.1(19) . . ?
C312 N305 Zn32 121.5(14) . . ?
C312 N305 C311 114.8(16) . . ?
C312 N305 Zn42 120.3(15) . . ?
C312 N305 Zn52 115(2) . . ?
C330 N312 Zn31 120.2(17) . 6_566 ?
C330 N312 C329 119.4(19) . . ?
C330 N312 Zn41 123.8(18) . 6_566 ?
C330 N312 Zn51 147(2) . 6_566 ?
C329 N312 Zn31 120.1(14) . 6_566 ?
C329 N312 Zn41 116.6(14) . 6_566 ?
C329 N312 Zn51 92.9(19) . 6_566 ?
Zn41 N312 Zn51 26.9(15) 6_566 6_566 ?
N310 C325 C327 115.0(17) . . ?
N308 C325 N310 126.5(17) . . ?
N308 C325 C327 118.2(14) . . ?
C310 C309 C307 120.1(15) . . ?
C310 C309 C313 117.4(17) . . ?
C313 C309 C307 122.3(14) . . ?
C301 N301 Zn31 117.6(11) . . ?
C301 N301 C305 113.9(15) . . ?
C301 N301 Zn41 127.3(12) . . ?
C301 N301 Zn51 115.8(17) . . ?
C305 N301 Zn31 127.4(14) . . ?
C305 N301 Zn41 118.8(13) . . ?
C305 N301 Zn51 127.4(18) . . ?
Zn32 N311 Zn52 10.9(13) 3_455 3_455 ?
C336 N311 Zn32 122.0(17) . 3_455 ?
C336 N311 C332 116(2) . . ?
C336 N311 Zn52 115(2) . 3_455 ?
C336 N311 C432 114(2) . . ?
C332 N311 Zn32 115.8(17) . 3_455 ?
C332 N311 Zn52 118(2) . 3_455 ?
N304 C307 N303 122.1(16) . . ?
N304 C307 C309 119.3(14) . . ?
N303 C307 C309 118.5(14) . . ?
C331 C327 C325 124.6(14) . . ?
C331 C327 C328 115.0(19) . . ?
C328 C327 C325 120(2) . . ?
C302 C303 C306 122.1(18) . . ?
C302 C303 C304 118.0(15) . . ?
C304 C303 C306 119.9(16) . . ?
N303 C306 N302 125.1(14) . . ?
N303 C306 C303 116.6(16) . . ?
N302 C306 C303 118.0(17) . . ?
N309 C326 N310 126.0(14) . . ?
N309 C326 C334 115.6(16) . . ?
N310 C326 C334 118.0(17) . . ?
N304 C308 C316 116.8(12) . . ?
N302 C308 N304 126.4(13) . . ?
N302 C308 C316 116.7(13) . . ?
C303 C302 H302 122.2 . . ?
C303 C302 C301 116(2) . . ?
C301 C302 H302 122.2 . . ?
C317 C316 C308 121.5(15) . . ?
C315 C316 C308 121.2(14) . . ?
C315 C316 C317 117.1(16) . . ?
C327 C331 H331 118.7 . . ?
C327 C331 C330 122.7(16) . . ?
C330 C331 H331 118.7 . . ?
C334 C335 H335 120.0 . . ?
C334 C335 C336 120(2) . . ?
C336 C335 H335 120.0 . . ?
C335 C334 C326 118.4(18) . . ?
C335 C334 C333 116.4(19) . . ?
C335 C334 C433 106(2) . . ?
C333 C334 C326 124(2) . . ?
C433 C334 C326 121.9(19) . . ?
N309 C324 N308 127(2) . . ?
N309 C324 C321 114.4(18) . . ?
N308 C324 C321 118.4(15) . . ?
C316 C317 H317 120.2 . . ?
C316 C317 C318 119.6(16) . . ?
C318 C317 H317 120.2 . . ?
N306 C318 C317 120.3(16) . . ?
N306 C318 H318 119.8 . . ?
C317 C318 H318 119.8 . . ?
N305 C311 H311 117.9 . . ?
C310 C311 N305 124.3(17) . . ?
C310 C311 H311 117.9 . . ?
C309 C310 H310 120.1 . . ?
C311 C310 C309 119.8(17) . . ?
C311 C310 H310 120.1 . . ?
N305 C312 H312 118.3 . . ?
C313 C312 N305 123.4(18) . . ?
C313 C312 H312 118.3 . . ?
C309 C313 H313 119.9 . . ?
C312 C313 C309 120.2(17) . . ?
C312 C313 H313 119.9 . . ?
N312 C330 C331 120(2) . . ?
N312 C330 H330 120.0 . . ?
C331 C330 H330 120.0 . . ?
N301 C301 C302 126.1(19) . . ?
N301 C301 H301 116.9 . . ?
C302 C301 H301 116.9 . . ?
C316 C315 H315 119.2 . . ?
C316 C315 C314 121.7(18) . . ?
C314 C315 H315 119.2 . . ?
N311 C336 C335 119(2) . . ?
N311 C336 H336 120.5 . . ?
C335 C336 H336 120.5 . . ?
C303 C304 H304 121.4 . . ?
C305 C304 C303 117.2(19) . . ?
C305 C304 H304 121.4 . . ?
N301 C305 C304 129(2) . . ?
N301 C305 H305 115.6 . . ?
C304 C305 H305 115.6 . . ?
C327 C328 H328 119.8 . . ?
C327 C328 C329 120(2) . . ?
C329 C328 H328 119.8 . . ?
N306 C314 C315 120(2) . . ?
N306 C314 H314 120.2 . . ?
C315 C314 H314 120.2 . . ?
N312 C329 C328 123(2) . . ?
N312 C329 H329 118.7 . . ?
N312 C329 Zn51 55.1(17) . 6_566 ?
C328 C329 H329 118.7 . . ?
C328 C329 Zn51 174(2) . 6_566 ?
N311 C332 H332 119.4 . . ?
N311 C332 C333 121(3) . . ?
C333 C332 H332 119.4 . . ?
C334 C333 H333 121.8 . . ?
C332 C333 C334 116(3) . . ?
C332 C333 H333 121.8 . . ?
N306 Zn43 I406 113.3(5) . . ?
N306 Zn43 I405 101.7(5) . . ?
I406 Zn43 I405 120.2(3) . . ?
N307 Zn43 N306 101.9(7) . . ?
N307 Zn43 I406 119.7(7) . . ?
N307 Zn43 I405 96.7(6) . . ?
N305 Zn42 I403 111.8(11) . . ?
N305 Zn42 I404 108.3(10) . . ?
N311 Zn42 N305 99.4(13) 3_545 . ?
N311 Zn42 I403 103.0(10) 3_545 . ?
N311 Zn42 I404 107.2(12) 3_545 . ?
I404 Zn42 I403 124.0(10) . . ?
C323 N307 Zn33 109.5(10) . . ?
C323 N307 Zn43 129.5(10) . . ?
C323 N307 C319 120.0 . . ?
C323 N307 Zn53 105(3) . . ?
C319 N307 Zn33 129.8(9) . . ?
C319 N307 Zn43 110.4(10) . . ?
C319 N307 Zn53 135(3) . . ?
N307 C323 H323 120.0 . . ?
C322 C323 N307 120.0 . . ?
C322 C323 H323 120.0 . . ?
C323 C322 H322 120.0 . . ?
C323 C322 C321 120.0 . . ?
C321 C322 H322 120.0 . . ?
C322 C321 C324 124.1(12) . . ?
C322 C321 C320 120.0 . . ?
C320 C321 C324 115.9(12) . . ?
C321 C320 H320 120.0 . . ?
C319 C320 C321 120.0 . . ?
C319 C320 H320 120.0 . . ?
N307 C319 H319 120.0 . . ?
C320 C319 N307 120.0 . . ?
C320 C319 H319 120.0 . . ?
N312 Zn41 N301 103.9(7) 6_565 . ?
N312 Zn41 I401 111.7(7) 6_565 . ?
N312 Zn41 I402 107.7(7) 6_565 . ?
N301 Zn41 I401 101.1(6) . . ?
N301 Zn41 I402 105.0(6) . . ?
I402 Zn41 I401 125.0(4) . . ?
N305 Zn52 N311 102(3) . 3_545 ?
N305 Zn52 I503 112(2) . . ?
N305 Zn52 I504 119(2) . . ?
N311 Zn52 I503 103.3(18) 3_545 . ?
N311 Zn52 I504 106(2) 3_545 . ?
I503 Zn52 I504 112(2) . . ?
C334 C433 H433 122.0 . . ?
C334 C433 C432 116(3) . . ?
C432 C433 H433 122.0 . . ?
N311 C432 C433 123(3) . . ?
N311 C432 H432 118.4 . . ?
C433 C432 H432 118.4 . . ?
C8A O2A C14A 118(3) . . ?
C12A O3A C15A 116(2) . . ?
C12A C7A C4A 119.5(19) . . ?
C12A C7A C8A 119.2(19) . . ?
C8A C7A C4A 121.2(19) . . ?
C3A C4A C7A 119.3(19) . . ?
C3A C4A C5A 121(2) . . ?
C5A C4A C7A 119.9(19) . . ?
O3A C12A C7A 115(2) . . ?
O3A C12A C11A 125(3) . . ?
C7A C12A C11A 120(2) . . ?
O2A C8A C7A 119(2) . . ?
O2A C8A C9A 119(3) . . ?
C9A C8A C7A 121(2) . . ?
C8A C9A H9A 120.4 . . ?
C10A C9A C8A 119(2) . . ?
C10A C9A H9A 120.4 . . ?
C4A C3A H3A 120.1 . . ?
C4A C3A C2A 120(2) . . ?
C2A C3A H3A 120.1 . . ?
O2A C14A H14A 109.5 . . ?
O2A C14A H14B 109.5 . . ?
O2A C14A H14C 109.5 . . ?
H14A C14A H14B 109.5 . . ?
H14A C14A H14C 109.5 . . ?
H14B C14A H14C 109.5 . . ?
C12A C11A H11A 119.8 . . ?
C10A C11A C12A 120(2) . . ?
C10A C11A H11A 119.8 . . ?
C4A C5A C6A 119(2) . . ?
C4A C5A C13A 121(3) . . ?
C6A C5A C13A 120(3) . . ?
O3A C15A H15A 109.5 . . ?
O3A C15A H15B 109.5 . . ?
O3A C15A H15C 109.5 . . ?
H15A C15A H15B 109.5 . . ?
H15A C15A H15C 109.5 . . ?
H15B C15A H15C 109.5 . . ?
C3A C2A H2A 119.9 . . ?
C1A C2A C3A 120(2) . . ?
C1A C2A H2A 119.9 . . ?
C5A C6A H6A 119.5 . . ?
C1A C6A C5A 121(2) . . ?
C1A C6A H6A 119.5 . . ?
C2A C1A H1A 120.3 . . ?
C6A C1A C2A 119(2) . . ?
C6A C1A H1A 120.3 . . ?
C9A C10A C11A 120(2) . . ?
C9A C10A H10A 120.0 . . ?
C11A C10A H10A 120.0 . . ?
C13A O1A H1AA 109.5 . . ?
C5A C13A H13A 109.6 . . ?
C5A C13A H13B 109.6 . . ?
O1A C13A C5A 110(4) . . ?
O1A C13A H13A 109.6 . . ?
O1A C13A H13B 109.6 . . ?
H13A C13A H13B 108.1 . . ?
N306 Zn53 N307 108(5) . . ?
N306 Zn53 I505 118(4) . . ?
N306 Zn53 I506 113(4) . . ?
N307 Zn53 I505 101(3) . . ?
N307 Zn53 I506 86(3) . . ?
I506 Zn53 I505 124(4) . . ?
N312 Zn51 N301 84(2) 6_565 . ?
N312 Zn51 C329 32.0(10) 6_565 6_565 ?
N312 Zn51 I502 90(2) 6_565 . ?
N312 Zn51 I501 130(3) 6_565 . ?
C329 Zn51 N301 93(2) 6_565 . ?
C329 Zn51 I501 100(2) 6_565 . ?
I502 Zn51 N301 83.5(19) . . ?
I502 Zn51 I501 129(3) . . ?
I501 Zn51 N301 125(2) . . ?

loop_
_geom_bond_atom_site_label_1
_geom_bond_atom_site_label_2
_geom_bond_distance
_geom_bond_site_symmetry_2
_geom_bond_publ_flag
I301 Zn31 2.530(9) . ?
I302 Zn31 2.499(9) . ?
I303 Zn32 2.572(11) . ?
I304 Zn32 2.487(14) . ?
I306 Zn33 2.523(10) . ?
I305 Zn33 2.521(12) . ?
Zn31 N312 2.332(17) 6_565 ?
Zn31 N301 2.039(13) . ?
Zn32 N305 2.104(19) . ?
Zn32 N311 2.020(16) 3_545 ?
Zn33 N306 2.094(16) . ?
Zn33 N307 2.160(16) . ?
N304 C307 1.35(2) . ?
N304 C308 1.313(19) . ?
N303 C307 1.36(2) . ?
N303 C306 1.28(2) . ?
N302 C306 1.36(2) . ?
N302 C308 1.309(17) . ?
N309 C326 1.32(2) . ?
N309 C324 1.30(2) . ?
N310 C325 1.354(19) . ?
N310 C326 1.33(2) . ?
N306 C318 1.30(2) . ?
N306 C314 1.33(3) . ?
N306 Zn43 2.204(15) . ?
N306 Zn53 1.97(7) . ?
N308 C325 1.31(2) . ?
N308 C324 1.35(3) . ?
N305 C311 1.38(2) . ?
N305 C312 1.38(2) . ?
N305 Zn42 2.10(2) . ?
N305 Zn52 1.86(5) . ?
N312 C330 1.27(2) . ?
N312 C329 1.32(3) . ?
N312 Zn41 1.857(17) 6_566 ?
N312 Zn51 2.04(6) 6_566 ?
C325 C327 1.48(3) . ?
C309 C307 1.47(2) . ?
C309 C310 1.39(2) . ?
C309 C313 1.40(2) . ?
N301 C301 1.28(3) . ?
N301 C305 1.29(3) . ?
N301 Zn41 2.127(14) . ?
N301 Zn51 2.62(6) . ?
N311 C336 1.28(3) . ?
N311 C332 1.30(3) . ?
N311 Zn52 2.20(6) 3_455 ?
N311 C432 1.30(3) . ?
C327 C331 1.34(3) . ?
C327 C328 1.37(2) . ?
C303 C306 1.45(2) . ?
C303 C302 1.34(3) . ?
C303 C304 1.44(3) . ?
C326 C334 1.49(2) . ?
C308 C316 1.50(2) . ?
C302 H302 0.9500 . ?
C302 C301 1.48(3) . ?
C316 C317 1.39(2) . ?
C316 C315 1.35(2) . ?
C331 H331 0.9500 . ?
C331 C330 1.42(3) . ?
C335 H335 0.9500 . ?
C335 C334 1.35(3) . ?
C335 C336 1.45(2) . ?
C334 C333 1.41(3) . ?
C334 C433 1.40(3) . ?
C324 C321 1.57(3) . ?
C317 H317 0.9500 . ?
C317 C318 1.39(2) . ?
C318 H318 0.9500 . ?
C311 H311 0.9500 . ?
C311 C310 1.34(3) . ?
C310 H310 0.9500 . ?
C312 H312 0.9500 . ?
C312 C313 1.35(3) . ?
C313 H313 0.9500 . ?
C330 H330 0.9500 . ?
C301 H301 0.9500 . ?
C315 H315 0.9500 . ?
C315 C314 1.36(3) . ?
C336 H336 0.9500 . ?
C304 H304 0.9500 . ?
C304 C305 1.34(2) . ?
C305 H305 0.9500 . ?
C328 H328 0.9500 . ?
C328 C329 1.38(3) . ?
C314 H314 0.9500 . ?
C329 H329 0.9500 . ?
C329 Zn51 2.48(6) 6_566 ?
C332 H332 0.9500 . ?
C332 C333 1.41(3) . ?
C333 H333 0.9500 . ?
Zn43 I406 2.504(8) . ?
Zn43 I405 2.540(9) . ?
Zn43 N307 1.883(12) . ?
I403 Zn42 2.565(19) . ?
Zn42 I404 2.49(2) . ?
N307 C323 1.3900 . ?
N307 C319 1.3900 . ?
N307 Zn53 1.97(7) . ?
C323 H323 0.9500 . ?
C323 C322 1.3900 . ?
C322 H322 0.9500 . ?
C322 C321 1.3900 . ?
C321 C320 1.3900 . ?
C320 H320 0.9500 . ?
C320 C319 1.3900 . ?
C319 H319 0.9500 . ?
I401 Zn41 2.569(9) . ?
Zn41 I402 2.525(9) . ?
I503 Zn52 2.46(5) . ?
Zn52 I504 2.88(7) . ?
C433 H433 0.9500 . ?
C433 C432 1.41(4) . ?
C432 H432 0.9500 . ?
O2A C8A 1.368(19) . ?
O2A C14A 1.431(19) . ?
O3A C12A 1.375(19) . ?
O3A C15A 1.442(19) . ?
C7A C4A 1.494(19) . ?
C7A C12A 1.386(18) . ?
C7A C8A 1.392(18) . ?
C4A C3A 1.386(18) . ?
C4A C5A 1.389(18) . ?
C12A C11A 1.390(18) . ?
C8A C9A 1.389(18) . ?
C9A H9A 0.9500 . ?
C9A C10A 1.388(19) . ?
C3A H3A 0.9500 . ?
C3A C2A 1.389(18) . ?
C14A H14A 0.9800 . ?
C14A H14B 0.9800 . ?
C14A H14C 0.9800 . ?
C11A H11A 0.9500 . ?
C11A C10A 1.389(19) . ?
C5A C6A 1.395(18) . ?
C5A C13A 1.52(2) . ?
C15A H15A 0.9800 . ?
C15A H15B 0.9800 . ?
C15A H15C 0.9800 . ?
C2A H2A 0.9500 . ?
C2A C1A 1.388(19) . ?
C6A H6A 0.9500 . ?
C6A C1A 1.382(19) . ?
C1A H1A 0.9500 . ?
C10A H10A 0.9500 . ?
O1A H1AA 0.8400 . ?
O1A C13A 1.43(2) . ?
C13A H13A 0.9900 . ?
C13A H13B 0.9900 . ?
I505 Zn53 2.62(11) . ?
I506 Zn53 2.34(11) . ?
I502 Zn51 2.35(6) . ?
I501 Zn51 2.51(6) . ?

loop_
_geom_torsion_atom_site_label_1
_geom_torsion_atom_site_label_2
_geom_torsion_atom_site_label_3
_geom_torsion_atom_site_label_4
_geom_torsion
_geom_torsion_site_symmetry_1
_geom_torsion_site_symmetry_2
_geom_torsion_site_symmetry_3
_geom_torsion_site_symmetry_4
_geom_torsion_publ_flag
Zn31 N312 C330 C331 -170.9(13) 6_566 . . . ?
Zn31 N312 C329 C328 172(2) 6_566 . . . ?
Zn31 N301 C301 C302 -164.8(18) . . . . ?
Zn31 N301 C305 C304 160(3) . . . . ?
Zn32 N305 C311 C310 176.3(17) . . . . ?
Zn32 N305 C312 C313 -177(2) . . . . ?
Zn32 N311 C336 C335 178.5(14) 3_455 . . . ?
Zn32 N311 C332 C333 -167(3) 3_455 . . . ?
Zn33 N306 C318 C317 -175.0(15) . . . . ?
Zn33 N306 C314 C315 174(2) . . . . ?
Zn33 N307 C323 C322 -171.5(9) . . . . ?
Zn33 N307 C319 C320 169.6(11) . . . . ?
N304 C308 C316 C317 13(3) . . . . ?
N304 C308 C316 C315 -172(2) . . . . ?
N302 C308 C316 C317 -168.5(18) . . . . ?
N302 C308 C316 C315 7(3) . . . . ?
N309 C326 C334 C335 167.9(16) . . . . ?
N309 C326 C334 C333 -27(3) . . . . ?
N309 C326 C334 C433 32(4) . . . . ?
N309 C324 C321 C322 20(2) . . . . ?
N309 C324 C321 C320 -160.0(15) . . . . ?
N310 C325 C327 C331 -3(3) . . . . ?
N310 C325 C327 C328 175(2) . . . . ?
N310 C326 C334 C335 -19(2) . . . . ?
N310 C326 C334 C333 146(2) . . . . ?
N310 C326 C334 C433 -155(3) . . . . ?
N306 Zn43 N307 C323 -38.7(13) . . . . ?
N306 Zn43 N307 C319 136.8(9) . . . . ?
N308 C325 C327 C331 170.8(18) . . . . ?
N308 C325 C327 C328 -11(3) . . . . ?
N308 C324 C321 C322 -162.9(15) . . . . ?
N308 C324 C321 C320 17(2) . . . . ?
N305 C311 C310 C309 -1(3) . . . . ?
N305 C312 C313 C309 3(4) . . . . ?
C325 N310 C326 N309 -2(2) . . . . ?
C325 N310 C326 C334 -173.9(15) . . . . ?
C325 N308 C324 N309 -1(3) . . . . ?
C325 N308 C324 C321 -177.5(15) . . . . ?
C325 C327 C331 C330 175.6(17) . . . . ?
C325 C327 C328 C329 -174(2) . . . . ?
N311 C332 C333 C334 -22(5) . . . . ?
C307 N304 C308 N302 8(3) . . . . ?
C307 N304 C308 C316 -174.4(16) . . . . ?
C307 N303 C306 N302 4(3) . . . . ?
C307 N303 C306 C303 177.5(16) . . . . ?
C307 C309 C310 C311 178.0(19) . . . . ?
C307 C309 C313 C312 -179(2) . . . . ?
C327 C331 C330 N312 -1(3) . . . . ?
C327 C328 C329 N312 -2(4) . . . . ?
C303 C302 C301 N301 -1(3) . . . . ?
C303 C304 C305 N301 8(5) . . . . ?
C306 N303 C307 N304 -3(3) . . . . ?
C306 N303 C307 C309 173.7(17) . . . . ?
C306 N302 C308 N304 -7(3) . . . . ?
C306 N302 C308 C316 175.1(16) . . . . ?
C306 C303 C302 C301 179.4(18) . . . . ?
C306 C303 C304 C305 178(2) . . . . ?
C326 N309 C324 N308 1(3) . . . . ?
C326 N309 C324 C321 178.2(15) . . . . ?
C326 N310 C325 N308 3(2) . . . . ?
C326 N310 C325 C327 176.1(15) . . . . ?
C326 C334 C333 C332 -169(2) . . . . ?
C326 C334 C433 C432 -175(4) . . . . ?
C308 N304 C307 N303 -2(3) . . . . ?
C308 N304 C307 C309 -179.0(17) . . . . ?
C308 N302 C306 N303 1(3) . . . . ?
C308 N302 C306 C303 -172.8(17) . . . . ?
C308 C316 C317 C318 174.9(18) . . . . ?
C308 C316 C315 C314 -176(2) . . . . ?
C302 C303 C306 N303 5(3) . . . . ?
C302 C303 C306 N302 179.0(18) . . . . ?
C302 C303 C304 C305 -4(4) . . . . ?
C316 C317 C318 N306 -1(3) . . . . ?
C316 C315 C314 N306 3(4) . . . . ?
C331 C327 C328 C329 4(4) . . . . ?
C335 C334 C333 C332 -4(4) . . . . ?
C335 C334 C433 C432 45(5) . . . . ?
C334 C335 C336 N311 4(3) . . . . ?
C334 C433 C432 N311 -16(8) . . . . ?
C324 N309 C326 N310 0(3) . . . . ?
C324 N309 C326 C334 172.3(16) . . . . ?
C324 N308 C325 N310 -2(2) . . . . ?
C324 N308 C325 C327 -174.8(16) . . . . ?
C324 C321 C320 C319 179.7(14) . . . . ?
C317 C316 C315 C314 -1(3) . . . . ?
C318 N306 C314 C315 -4(4) . . . . ?
C311 N305 C312 C313 0(4) . . . . ?
C311 N305 Zn52 N311 126(2) . . . 3_545 ?
C311 N305 Zn52 I503 16(4) . . . . ?
C311 N305 Zn52 I504 -118(3) . . . . ?
C310 C309 C307 N304 -175.9(18) . . . . ?
C310 C309 C307 N303 7(3) . . . . ?
C310 C309 C313 C312 -4(4) . . . . ?
C312 N305 C311 C310 -1(3) . . . . ?
C312 N305 Zn52 N311 -69(3) . . . 3_545 ?
C312 N305 Zn52 I503 -178(2) . . . . ?
C312 N305 Zn52 I504 48(3) . . . . ?
C313 C309 C307 N304 -2(3) . . . . ?
C313 C309 C307 N303 -178(2) . . . . ?
C313 C309 C310 C311 3(3) . . . . ?
C330 N312 C329 C328 -1(4) . . . . ?
C330 N312 C329 Zn51 171(2) . . . 6_566 ?
C301 N301 C305 C304 -8(5) . . . . ?
C315 C316 C317 C318 0(3) . . . . ?
C336 N311 C332 C333 40(4) . . . . ?
C336 N311 C432 C433 -23(6) . . . . ?
C336 C335 C334 C326 178.4(17) . . . . ?
C336 C335 C334 C333 12(3) . . . . ?
C336 C335 C334 C433 -40(3) . . . . ?
C304 C303 C306 N303 -177(2) . . . . ?
C304 C303 C306 N302 -3(3) . . . . ?
C304 C303 C302 C301 1(3) . . . . ?
C305 N301 C301 C302 4(4) . . . . ?
C328 C327 C331 C330 -2(3) . . . . ?
C314 N306 C318 C317 3(3) . . . . ?
C329 N312 C330 C331 3(3) . . . . ?
C332 N311 C336 C335 -30(3) . . . . ?
Zn43 N306 C318 C317 174.5(16) . . . . ?
Zn43 N306 C314 C315 -173.9(17) . . . . ?
Zn43 N307 C323 C322 175.2(11) . . . . ?
Zn43 N307 C319 C320 -176.0(9) . . . . ?
I406 Zn43 N307 C323 -164.6(10) . . . . ?
I406 Zn43 N307 C319 10.9(10) . . . . ?
I405 Zn43 N307 C323 64.8(11) . . . . ?
I405 Zn43 N307 C319 -119.7(8) . . . . ?
Zn42 N305 C311 C310 173.7(19) . . . . ?
Zn42 N305 C312 C313 -175(2) . . . . ?
N307 C323 C322 C321 0.0 . . . . ?
C323 N307 C319 C320 0.0 . . . . ?
C323 C322 C321 C324 -179.7(15) . . . . ?
C323 C322 C321 C320 0.0 . . . . ?
C322 C321 C320 C319 0.0 . . . . ?
C321 C320 C319 N307 0.0 . . . . ?
C319 N307 C323 C322 0.0 . . . . ?
Zn41 N312 C330 C331 -172.0(14) 6_566 . . . ?
Zn41 N312 C329 C328 174(2) 6_566 . . . ?
Zn41 N301 C301 C302 -175.9(16) . . . . ?
Zn41 N301 C305 C304 172(3) . . . . ?
Zn52 N305 C311 C310 165(3) . . . . ?
Zn52 N305 C312 C313 -168(3) . . . . ?
Zn52 N311 C336 C335 -172.4(19) 3_455 . . . ?
C432 N311 C336 C335 29(4) . . . . ?
O2A C8A C9A C10A -179(3) . . . . ?
O3A C12A C11A C10A 178(2) . . . . ?
C7A C4A C3A C2A 177(3) . . . . ?
C7A C4A C5A C6A -177(4) . . . . ?
C7A C4A C5A C13A -2(7) . . . . ?
C7A C12A C11A C10A 2(4) . . . . ?
C7A C8A C9A C10A 1(3) . . . . ?
C4A C7A C12A O3A 4(3) . . . . ?
C4A C7A C12A C11A -179(3) . . . . ?
C4A C7A C8A O2A -3(3) . . . . ?
C4A C7A C8A C9A 178(2) . . . . ?
C4A C3A C2A C1A 0(7) . . . . ?
C4A C5A C6A C1A -1(8) . . . . ?
C4A C5A C13A O1A 156(5) . . . . ?
C12A C7A C4A C3A 71(4) . . . . ?
C12A C7A C4A C5A -113(4) . . . . ?
C12A C7A C8A O2A 180(3) . . . . ?
C12A C7A C8A C9A 1(2) . . . . ?
C12A C11A C10A C9A 0(3) . . . . ?
C8A C7A C4A C3A -106(3) . . . . ?
C8A C7A C4A C5A 70(4) . . . . ?
C8A C7A C12A O3A -179(2) . . . . ?
C8A C7A C12A C11A -2(3) . . . . ?
C8A C9A C10A C11A -1(3) . . . . ?
C3A C4A C5A C6A -1(7) . . . . ?
C3A C4A C5A C13A 174(5) . . . . ?
C3A C2A C1A C6A -1(8) . . . . ?
C14A O2A C8A C7A -176(4) . . . . ?
C14A O2A C8A C9A 3(5) . . . . ?
C5A C4A C3A C2A 1(7) . . . . ?
C5A C6A C1A C2A 2(9) . . . . ?
C15A O3A C12A C7A 174(4) . . . . ?
C15A O3A C12A C11A -3(5) . . . . ?
C6A C5A C13A O1A -29(8) . . . . ?
C13A C5A C6A C1A -176(5) . . . . ?
Zn53 N306 C318 C317 176(4) . . . . ?
Zn53 N306 C314 C315 -179(3) . . . . ?
Zn53 N307 C323 C322 -175(3) . . . . ?
Zn53 N307 C319 C320 174(4) . . . . ?
Zn51 N312 C330 C331 167(3) 6_566 . . . ?
Zn51 N312 C329 C328 -173(3) 6_566 . . . ?
Zn51 N301 C301 C302 166(2) . . . . ?
Zn51 N301 C305 C304 -167(3) . . . . ?

loop_
_exptl_oxdiff_crystal_face_indexfrac_h
_exptl_oxdiff_crystal_face_indexfrac_k
_exptl_oxdiff_crystal_face_indexfrac_l
_exptl_oxdiff_crystal_face_x
_exptl_oxdiff_crystal_face_y
_exptl_oxdiff_crystal_face_z
-1.0000 0.0000 0.0000 -0.0065 -0.0335 0.0302
1.0000 -0.0000 -0.0000 0.0065 0.0335 -0.0302
-0.0000 1.0000 0.0001 0.0079 0.0677 0.0768
0.0000 -1.0000 -0.0001 -0.0079 -0.0677 -0.0768
2.0000 1.0000 0.0001 0.0208 0.1348 0.0164
-2.0000 -1.0000 -0.0001 -0.0208 -0.1348 -0.0164
-0.0000 -0.0000 1.0000 0.0499 -0.0001 -0.0050
0.0000 0.0000 -1.0000 -0.0499 0.0001 0.0050
2.0000 -1.0000 -1.0002 -0.0448 -0.0006 -0.1322
-2.0001 1.0000 2.0002 0.0947 0.0005 0.1272
1.0000 -0.0000 1.0000 0.0564 0.0335 -0.0353
-1.0000 0.0000 -1.0000 -0.0564 -0.0335 0.0353
-2.0000 1.0000 0.0002 -0.0051 0.0007 0.1372
-2.0000 -0.0000 1.0000 0.0370 -0.0671 0.0554
2.0000 0.0000 -1.0000 -0.0370 0.0671 -0.0554
-1.0000 -1.0000 1.9999 0.0855 -0.1014 -0.0567
1.0000 1.0000 -1.9999 -0.0855 0.1014 0.0567
